data_2208760
loop_
_publ_author_name
'Li, Feng'
'Yin, Han-Dong'
'Hong, Min'
'Zhai, Jun'
'Wang, Da-Qi'

_publ_section_title
;
 Bis(<i>N</i>,<i>N</i>-dicyclohexylthiocarbamoyl) disulfide
;
_journal_coeditor_code WW6458
_journal_issue 4
_journal_name_full 'Acta Crystallographica Section E'
_journal_page_first m1417
_journal_page_last m1418
_journal_paper_doi 10.1107/S1600536806008592
_journal_volume 62
_journal_year 2006
_chemical_formula_moiety 'C26 H44 N2 O2 S2'
_chemical_formula_sum 'C26 H44 N2 O2 S2'
_chemical_formula_weight 480.75
_chemical_name_systematic
;
Bis(N,N-dicyclohexylthiocarbamoyl) disulfide
;
_space_group_IT_number 15
_symmetry_cell_setting monoclinic
_symmetry_space_group_name_Hall '-C 2yc'
_symmetry_space_group_name_H-M 'C 1 2/c 1'
_atom_sites_solution_hydrogens geom
_atom_sites_solution_primary direct
_atom_sites_solution_secondary difmap
_audit_creation_method SHELXL-97
_cell_angle_alpha 90.00
_cell_angle_beta 116.579(3)
_cell_angle_gamma 90.00
_cell_formula_units_Z 4
_cell_length_a 12.868(3)
_cell_length_b 25.435(6)
_cell_length_c 9.080(2)
_cell_measurement_reflns_used 1510
_cell_measurement_temperature 298(2)
_cell_measurement_theta_max 24.286
_cell_measurement_theta_min 2.469
_cell_volume 2657.8(11)
_computing_cell_refinement SMART
_computing_data_collection 'SMART (Siemens, 1996)'
_computing_data_reduction 'SAINT (Siemens, 1996)'
_computing_molecular_graphics 'SHELXTL (Sheldrick, 1997b)'
_computing_publication_material SHELXTL
_computing_structure_refinement 'SHELXL97 (Sheldrick, 1997a)'
_computing_structure_solution 'SHELXS97 (Sheldrick, 1997a)'
_diffrn_ambient_temperature 298(2)
_diffrn_measured_fraction_theta_full 0.997
_diffrn_measured_fraction_theta_max 0.997
_diffrn_measurement_device_type 'Siemens SMART CCD area-detector'
_diffrn_measurement_method '\f and \w'
_diffrn_radiation_monochromator graphite
_diffrn_radiation_source 'fine-focus sealed tube'
_diffrn_radiation_type MoK\a
_diffrn_radiation_wavelength 0.71073
_diffrn_reflns_av_R_equivalents 0.0498
_diffrn_reflns_av_sigmaI/netI 0.0570
_diffrn_reflns_limit_h_max 14
_diffrn_reflns_limit_h_min -15
_diffrn_reflns_limit_k_max 30
_diffrn_reflns_limit_k_min -24
_diffrn_reflns_limit_l_max 10
_diffrn_reflns_limit_l_min -10
_diffrn_reflns_number 6913
_diffrn_reflns_theta_full 25.01
_diffrn_reflns_theta_max 25.01
_diffrn_reflns_theta_min 1.94
_diffrn_standards_decay_% 0
_diffrn_standards_interval_count 0
_diffrn_standards_interval_time 0
_diffrn_standards_number 0
_exptl_absorpt_coefficient_mu 0.225
_exptl_absorpt_correction_T_max 0.9315
_exptl_absorpt_correction_T_min 0.8901
_exptl_absorpt_correction_type multi-scan
_exptl_absorpt_process_details '(SADABS; Sheldrick, 1996)'
_exptl_crystal_colour yellow
_exptl_crystal_density_diffrn 1.201
_exptl_crystal_density_method 'not measured'
_exptl_crystal_description block
_exptl_crystal_F_000 1048
_exptl_crystal_size_max 0.53
_exptl_crystal_size_mid 0.41
_exptl_crystal_size_min 0.32
_refine_diff_density_max 0.366
_refine_diff_density_min -0.191
_refine_ls_extinction_method none
_refine_ls_goodness_of_fit_ref 1.001
_refine_ls_hydrogen_treatment constr
_refine_ls_matrix_type full
_refine_ls_number_parameters 145
_refine_ls_number_reflns 2341
_refine_ls_number_restraints 0
_refine_ls_restrained_S_all 1.001
_refine_ls_R_factor_all 0.0828
_refine_ls_R_factor_gt 0.0468
_refine_ls_shift/su_max 0.000
_refine_ls_shift/su_mean 0.000
_refine_ls_structure_factor_coef Fsqd
_refine_ls_weighting_details 'calc w=1/[\s^2^(Fo^2^)+(0.0586P)^2^+1.1207P] where P=(Fo^2^+2Fc^2^)/3'
_refine_ls_weighting_scheme calc
_refine_ls_wR_factor_gt 0.1064
_refine_ls_wR_factor_ref 0.1273
_reflns_number_gt 1519
_reflns_number_total 2341
_reflns_threshold_expression I>2\s(I)
_cod_data_source_file ww6458.cif
_cod_data_source_block I
_cod_depositor_comments
;
The following automatic conversions were performed:
'_symmetry_cell_setting' value 'Monoclinic' changed to 'monoclinic'
according to '/home/saulius/struct/CIF-dictionaries/cif_core.dic'
dictionary named 'cif_core.dic' version 2.4.1 from 2010-06-29.

Automatic conversion script
Id: cif_fix_enum 1527 2010-12-29 10:47:43Z saulius 

The following automatic conversions were performed:

'_symmetry_cell_setting' value 'Monoclinic' changed to 'monoclinic'
according to /home/saulius/struct/CIF-dictionaries/cif_core.dic
dictionary named 'cif_core.dic' version 2.4.1 from 2010-06-29.

Automatic conversion script
Id: cif_fix_values 1715 2011-07-08 13:25:40Z adriana 
;
_cod_original_sg_symbol_H-M 'C 2/c'
_cod_database_code 2208760
_cod_database_fobs_code 2208760

loop_
_symmetry_equiv_pos_as_xyz
'x, y, z'
'-x, y, -z+1/2'
'x+1/2, y+1/2, z'
'-x+1/2, y+1/2, -z+1/2'
'-x, -y, -z'
'x, -y, z-1/2'
'-x+1/2, -y+1/2, -z'
'x+1/2, -y+1/2, z-1/2'

loop_
_atom_site_type_symbol
_atom_site_label
_atom_site_fract_x
_atom_site_fract_y
_atom_site_fract_z
_atom_site_U_iso_or_equiv
_atom_site_adp_type
_atom_site_calc_flag
_atom_site_refinement_flags
_atom_site_occupancy
S S1 0.45764(5) 0.05959(3) 0.32018(9) 0.0439(2) Uani d . 1
N N1 0.26971(17) 0.11701(8) 0.2759(3) 0.0387(5) Uani d . 1
O O1 0.34661(16) 0.13382(8) 0.0954(2) 0.0517(5) Uani d . 1
C C1 0.3461(2) 0.11028(10) 0.2130(3) 0.0396(6) Uani d . 1
C C2 0.1818(2) 0.15968(10) 0.2081(3) 0.0388(6) Uani d . 1
H H2 0.1391 0.1596 0.2744 0.047 Uiso calc R 1
C C3 0.2350(2) 0.21386(11) 0.2277(4) 0.0515(8) Uani d . 1
H H3A 0.2810 0.2155 0.1675 0.062 Uiso calc R 1
H H3B 0.2864 0.2201 0.3432 0.062 Uiso calc R 1
C C4 0.1427(3) 0.25628(12) 0.1649(4) 0.0609(9) Uani d . 1
H H4A 0.1038 0.2579 0.2349 0.073 Uiso calc R 1
H H4B 0.1793 0.2901 0.1706 0.073 Uiso calc R 1
C C5 0.0543(2) 0.24583(12) -0.0102(4) 0.0654(9) Uani d . 1
H H5A 0.0916 0.2482 -0.0821 0.079 Uiso calc R 1
H H5B -0.0060 0.2724 -0.0442 0.079 Uiso calc R 1
C C6 0.0002(2) 0.19199(12) -0.0272(4) 0.0580(9) Uani d . 1
H H6A -0.0536 0.1858 -0.1417 0.070 Uiso calc R 1
H H6B -0.0433 0.1907 0.0366 0.070 Uiso calc R 1
C C7 0.0924(2) 0.14929(11) 0.0320(3) 0.0484(7) Uani d . 1
H H7A 0.0560 0.1154 0.0259 0.058 Uiso calc R 1
H H7B 0.1306 0.1482 -0.0389 0.058 Uiso calc R 1
C C8 0.2781(2) 0.08843(10) 0.4222(3) 0.0379(6) Uani d . 1
H H8 0.3340 0.0599 0.4428 0.046 Uiso calc R 1
C C9 0.1634(2) 0.06283(11) 0.3941(3) 0.0463(7) Uani d . 1
H H9A 0.1050 0.0898 0.3718 0.056 Uiso calc R 1
H H9B 0.1370 0.0398 0.2990 0.056 Uiso calc R 1
C C10 0.1783(3) 0.03140(13) 0.5440(4) 0.0594(9) Uani d . 1
H H10A 0.1035 0.0174 0.5267 0.071 Uiso calc R 1
H H10B 0.2299 0.0020 0.5585 0.071 Uiso calc R 1
C C11 0.2274(3) 0.06483(13) 0.6979(4) 0.0652(10) Uani d . 1
H H11A 0.1712 0.0916 0.6888 0.078 Uiso calc R 1
H H11B 0.2406 0.0430 0.7922 0.078 Uiso calc R 1
C C12 0.3398(3) 0.09089(12) 0.7255(3) 0.0578(8) Uani d . 1
H H12A 0.3991 0.0643 0.7491 0.069 Uiso calc R 1
H H12B 0.3651 0.1141 0.8201 0.069 Uiso calc R 1
C C13 0.3256(2) 0.12247(11) 0.5749(3) 0.0478(7) Uani d . 1
H H13A 0.2732 0.1517 0.5591 0.057 Uiso calc R 1
H H13B 0.4003 0.1367 0.5931 0.057 Uiso calc R 1

loop_
_atom_site_aniso_label
_atom_site_aniso_U_11
_atom_site_aniso_U_22
_atom_site_aniso_U_33
_atom_site_aniso_U_12
_atom_site_aniso_U_13
_atom_site_aniso_U_23
S1 0.0370(4) 0.0510(5) 0.0517(5) 0.0039(3) 0.0268(3) 0.0082(3)
N1 0.0368(12) 0.0483(14) 0.0375(13) 0.0061(10) 0.0225(10) 0.0074(11)
O1 0.0518(12) 0.0683(13) 0.0468(12) 0.0164(10) 0.0326(10) 0.0141(10)
C1 0.0352(14) 0.0485(16) 0.0370(16) 0.0002(12) 0.0178(12) -0.0001(13)
C2 0.0346(14) 0.0464(17) 0.0395(16) 0.0055(12) 0.0204(12) 0.0062(13)
C3 0.0432(16) 0.0525(18) 0.0523(19) -0.0021(14) 0.0157(14) 0.0002(14)
C4 0.059(2) 0.0472(19) 0.078(3) 0.0039(15) 0.0317(19) 0.0024(17)
C5 0.0504(19) 0.063(2) 0.074(2) 0.0103(16) 0.0203(18) 0.0257(18)
C6 0.0394(16) 0.071(2) 0.056(2) 0.0042(15) 0.0141(15) 0.0128(16)
C7 0.0415(16) 0.0551(18) 0.0443(18) -0.0031(13) 0.0154(14) 0.0018(14)
C8 0.0371(14) 0.0456(16) 0.0366(16) 0.0051(12) 0.0215(12) 0.0063(13)
C9 0.0434(16) 0.0496(17) 0.0475(18) -0.0046(13) 0.0218(14) 0.0023(14)
C10 0.0546(18) 0.066(2) 0.066(2) -0.0055(16) 0.0343(17) 0.0152(17)
C11 0.080(2) 0.078(2) 0.056(2) 0.0150(19) 0.0462(19) 0.0231(19)
C12 0.071(2) 0.063(2) 0.0373(17) 0.0032(17) 0.0226(16) 0.0054(15)
C13 0.0482(16) 0.0547(18) 0.0386(16) -0.0042(14) 0.0176(13) 0.0029(14)

loop_
_atom_type_symbol
_atom_type_description
_atom_type_scat_dispersion_real
_atom_type_scat_dispersion_imag
_atom_type_scat_source
C C 0.0033 0.0016 'International Tables Vol C Tables 4.2.6.8 and 6.1.1.4'
H H 0.0000 0.0000 'International Tables Vol C Tables 4.2.6.8 and 6.1.1.4'
O O 0.0106 0.0060 'International Tables Vol C Tables 4.2.6.8 and 6.1.1.4'
S S 0.1246 0.1234 'International Tables Vol C Tables 4.2.6.8 and 6.1.1.4'
N N 0.0061 0.0033 'International Tables Vol C Tables 4.2.6.8 and 6.1.1.4'

loop_
_geom_angle_atom_site_label_1
_geom_angle_atom_site_label_2
_geom_angle_atom_site_label_3
_geom_angle_site_symmetry_3
_geom_angle
_geom_angle_publ_flag
C1 S1 S1 2_655 100.35(9) y
C1 N1 C8 . 123.0(2) y
C1 N1 C2 . 118.7(2) y
C8 N1 C2 . 117.9(2) y
O1 C1 N1 . 126.5(2) y
O1 C1 S1 . 119.5(2) y
N1 C1 S1 . 113.98(19) y
N1 C2 C3 . 113.3(2) y
N1 C2 C7 . 112.7(2) y
C3 C2 C7 . 111.8(2) ?
N1 C2 H2 . 106.1 ?
C3 C2 H2 . 106.1 ?
C7 C2 H2 . 106.1 ?
C2 C3 C4 . 111.6(2) ?
C2 C3 H3A . 109.3 ?
C4 C3 H3A . 109.3 ?
C2 C3 H3B . 109.3 ?
C4 C3 H3B . 109.3 ?
H3A C3 H3B . 108.0 ?
C5 C4 C3 . 111.5(2) ?
C5 C4 H4A . 109.3 ?
C3 C4 H4A . 109.3 ?
C5 C4 H4B . 109.3 ?
C3 C4 H4B . 109.3 ?
H4A C4 H4B . 108.0 ?
C4 C5 C6 . 111.3(3) ?
C4 C5 H5A . 109.4 ?
C6 C5 H5A . 109.4 ?
C4 C5 H5B . 109.4 ?
C6 C5 H5B . 109.4 ?
H5A C5 H5B . 108.0 ?
C5 C6 C7 . 111.1(2) ?
C5 C6 H6A . 109.4 ?
C7 C6 H6A . 109.4 ?
C5 C6 H6B . 109.4 ?
C7 C6 H6B . 109.4 ?
H6A C6 H6B . 108.0 ?
C2 C7 C6 . 110.7(2) ?
C2 C7 H7A . 109.5 ?
C6 C7 H7A . 109.5 ?
C2 C7 H7B . 109.5 ?
C6 C7 H7B . 109.5 ?
H7A C7 H7B . 108.1 ?
N1 C8 C13 . 112.3(2) ?
N1 C8 C9 . 112.6(2) ?
C13 C8 C9 . 111.2(2) ?
N1 C8 H8 . 106.8 ?
C13 C8 H8 . 106.8 ?
C9 C8 H8 . 106.8 ?
C10 C9 C8 . 110.6(2) ?
C10 C9 H9A . 109.5 ?
C8 C9 H9A . 109.5 ?
C10 C9 H9B . 109.5 ?
C8 C9 H9B . 109.5 ?
H9A C9 H9B . 108.1 ?
C11 C10 C9 . 111.5(3) ?
C11 C10 H10A . 109.3 ?
C9 C10 H10A . 109.3 ?
C11 C10 H10B . 109.3 ?
C9 C10 H10B . 109.3 ?
H10A C10 H10B . 108.0 ?
C12 C11 C10 . 112.0(3) ?
C12 C11 H11A . 109.2 ?
C10 C11 H11A . 109.2 ?
C12 C11 H11B . 109.2 ?
C10 C11 H11B . 109.2 ?
H11A C11 H11B . 107.9 ?
C11 C12 C13 . 111.2(2) ?
C11 C12 H12A . 109.4 ?
C13 C12 H12A . 109.4 ?
C11 C12 H12B . 109.4 ?
C13 C12 H12B . 109.4 ?
H12A C12 H12B . 108.0 ?
C8 C13 C12 . 110.9(2) ?
C8 C13 H13A . 109.4 ?
C12 C13 H13A . 109.4 ?
C8 C13 H13B . 109.5 ?
C12 C13 H13B . 109.4 ?
H13A C13 H13B . 108.0 ?

loop_
_geom_bond_atom_site_label_1
_geom_bond_atom_site_label_2
_geom_bond_site_symmetry_2
_geom_bond_distance
_geom_bond_publ_flag
S1 C1 . 1.849(3) y
S1 S1 2_655 2.0138(13) y
N1 C1 . 1.350(3) y
N1 C8 . 1.475(3) y
N1 C2 . 1.488(3) y
O1 C1 . 1.227(3) y
C2 C3 . 1.513(4) ?
C2 C7 . 1.518(3) ?
C2 H2 . 0.9800 ?
C3 C4 . 1.515(4) ?
C3 H3A . 0.9700 ?
C3 H3B . 0.9700 ?
C4 C5 . 1.508(4) ?
C4 H4A . 0.9700 ?
C4 H4B . 0.9700 ?
C5 C6 . 1.513(4) ?
C5 H5A . 0.9700 ?
C5 H5B . 0.9700 ?
C6 C7 . 1.519(4) ?
C6 H6A . 0.9700 ?
C6 H6B . 0.9700 ?
C7 H7A . 0.9700 ?
C7 H7B . 0.9700 ?
C8 C13 . 1.513(4) ?
C8 C9 . 1.526(3) ?
C8 H8 . 0.9800 ?
C9 C10 . 1.516(4) ?
C9 H9A . 0.9700 ?
C9 H9B . 0.9700 ?
C10 C11 . 1.511(4) ?
C10 H10A . 0.9700 ?
C10 H10B . 0.9700 ?
C11 C12 . 1.507(4) ?
C11 H11A . 0.9700 ?
C11 H11B . 0.9700 ?
C12 C13 . 1.524(4) ?
C12 H12A . 0.9700 ?
C12 H12B . 0.9700 ?
C13 H13A . 0.9700 ?
C13 H13B . 0.9700 ?
